data_4101536
loop_
_publ_author_name
'Lukin, Oleg'
'Gramlich, Volker'
'Kandre, Ramchandra'
'Zhun, Igor'
'Felder, Thorsten'
'Schalley, Christoph A'
'Dolgonos, Grigoriy'

_publ_section_title
;
 Designer dendrimers: branched oligosulfonimides with controllable
 molecular architectures.
;
_journal_issue 27
_journal_name_full 'Journal of the American Chemical Society'
_journal_page_first 8964
_journal_page_last 8974
_journal_paper_doi 10.1021/ja061606b
_journal_volume 128
_journal_year 2006
_chemical_formula_sum 'C44 H44 N3 O10 S4'
_chemical_formula_weight 903.06
_chemical_name_systematic
;
 ?
;
_space_group_IT_number 2
_symmetry_cell_setting triclinic
_symmetry_space_group_name_Hall '-P 1'
_symmetry_space_group_name_H-M 'P -1'
_atom_sites_solution_hydrogens geom
_atom_sites_solution_primary direct
_atom_sites_solution_secondary difmap
_audit_creation_method SHELXL-97
_cell_angle_alpha 114.416(13)
_cell_angle_beta 99.884(15)
_cell_angle_gamma 96.367(13)
_cell_formula_units_Z 2
_cell_length_a 6.9331(14)
_cell_length_b 18.493(2)
_cell_length_c 19.158(3)
_cell_measurement_reflns_used 12
_cell_measurement_temperature 293(2)
_cell_measurement_theta_max 11
_cell_measurement_theta_min 10
_cell_volume 2157.7(6)
_computing_cell_refinement 'SIEMENS SHELXTL Plus'
_computing_data_collection 'SIEMENS SHELXTL Plus'
_computing_data_reduction 'SIEMENS SHELXTL Plus'
_computing_molecular_graphics SHELXLTL-Plus
_computing_publication_material SHELXL-93
_computing_structure_refinement 'SHELXL-97 (Sheldrick, 1997)'
_computing_structure_solution 'SHELXS-97 (Sheldrick, 1990)'
_diffrn_ambient_temperature 293(2)
_diffrn_measured_fraction_theta_full 0.497
_diffrn_measured_fraction_theta_max 0.497
_diffrn_measurement_method ' \w scans'
_diffrn_radiation_monochromator graphite
_diffrn_radiation_source 'fine-focus sealed tube'
_diffrn_radiation_type MoK\a
_diffrn_radiation_wavelength 0.71073
_diffrn_reflns_av_R_equivalents 0.0327
_diffrn_reflns_av_sigmaI/netI 0.0447
_diffrn_reflns_limit_h_max 2
_diffrn_reflns_limit_h_min -8
_diffrn_reflns_limit_k_max 22
_diffrn_reflns_limit_k_min -15
_diffrn_reflns_limit_l_max 22
_diffrn_reflns_limit_l_min -18
_diffrn_reflns_number 12122
_diffrn_reflns_theta_full 26.05
_diffrn_reflns_theta_max 26.05
_diffrn_reflns_theta_min 4.21
_diffrn_standards_decay_% 0
_diffrn_standards_interval_count 120
_diffrn_standards_number 1
_exptl_absorpt_coefficient_mu 0.282
_exptl_absorpt_correction_T_max .98
_exptl_absorpt_correction_T_min .95
_exptl_absorpt_correction_type numerical
_exptl_absorpt_process_details SHELXPREP
_exptl_crystal_density_diffrn 1.390
_exptl_crystal_density_method 'not measured'
_exptl_crystal_F_000 946
_exptl_crystal_size_max .1
_exptl_crystal_size_mid .1
_exptl_crystal_size_min .08
_refine_diff_density_max 0.214
_refine_diff_density_min -0.171
_refine_diff_density_rms 0.037
_refine_ls_extinction_method none
_refine_ls_goodness_of_fit_ref 1.073
_refine_ls_hydrogen_treatment mixed
_refine_ls_matrix_type full
_refine_ls_number_parameters 555
_refine_ls_number_reflns 4245
_refine_ls_number_restraints 0
_refine_ls_restrained_S_all 1.073
_refine_ls_R_factor_all 0.1056
_refine_ls_R_factor_gt 0.0679
_refine_ls_shift/su_max 0.003
_refine_ls_shift/su_mean 0.000
_refine_ls_structure_factor_coef Fsqd
_refine_ls_weighting_details 'calc w=1/[\s^2^(Fo^2^)+(0.0800P)^2^+1.9000P] where P=(Fo^2^+2Fc^2^)/3'
_refine_ls_weighting_scheme calc
_refine_ls_wR_factor_gt 0.1565
_refine_ls_wR_factor_ref 0.1774
_reflns_number_gt 2876
_reflns_number_total 4245
_reflns_threshold_expression >2sigma(I)
_cod_data_source_file ja061606bsi20060313_111642.cif
_cod_data_source_block sim2
_cod_depositor_comments
;
The following automatic conversions were performed:
'_symmetry_cell_setting' value 'Triclinic' changed to 'triclinic'
according to '/home/saulius/struct/CIF-dictionaries/cif_core.dic'
dictionary named 'cif_core.dic' version 2.4.1 from 2010-06-29.

Automatic conversion script
Id: cif_fix_enum 1527 2010-12-29 10:47:43Z saulius 
;
_cod_original_sg_symbol_H-M P-1
_cod_database_code 4101536

loop_
_symmetry_equiv_pos_as_xyz
'x, y, z'
'-x, -y, -z'

loop_
_atom_site_label
_atom_site_type_symbol
_atom_site_fract_x
_atom_site_fract_y
_atom_site_fract_z
_atom_site_U_iso_or_equiv
_atom_site_adp_type
_atom_site_occupancy
_atom_site_symmetry_multiplicity
_atom_site_calc_flag
_atom_site_refinement_flags
C1 C -0.0483(13) 0.2163(4) 0.3266(4) 0.042(2) Uani 1 1 d .
C2 C 0.0175(12) 0.2411(3) 0.2727(3) 0.042(2) Uani 1 1 d .
H2A H 0.1527 0.2512 0.2738 0.051 Uiso 1 1 calc R
C3 C -0.1237(13) 0.2496(4) 0.2189(4) 0.042(2) Uani 1 1 d .
C3B C 0.523(4) 0.0531(10) 0.4706(9) 0.132(8) Uani 1 1 d .
H3BA H 0.5354 0.0880 0.4473 0.158 Uiso 1 1 calc R
C2B C 0.368(3) 0.0462(10) 0.4968(10) 0.136(7) Uani 1 1 d .
H2BA H 0.2789 0.0804 0.4973 0.163 Uiso 1 1 calc R
C1B C 0.329(3) -0.0107(10) 0.5244(8) 0.145(8) Uani 1 1 d .
H1BA H 0.2097 -0.0197 0.5386 0.174 Uiso 1 1 calc R
C4 C -0.3289(13) 0.2352(4) 0.2165(4) 0.047(3) Uani 1 1 d .
H4A H -0.4229 0.2423 0.1802 0.056 Uiso 1 1 calc R
C5 C -0.3866(14) 0.2099(4) 0.2707(4) 0.060(3) Uani 1 1 d .
H5A H -0.5209 0.2003 0.2710 0.073 Uiso 1 1 calc R
C6 C -0.2452(15) 0.1994(4) 0.3232(5) 0.055(3) Uani 1 1 d .
H6A H -0.2858 0.1802 0.3573 0.066 Uiso 1 1 calc R
S7 S 0.1276(3) 0.20727(10) 0.39903(10) 0.0481(7) Uani 1 1 d .
O8 O 0.3090(9) 0.1984(3) 0.3741(3) 0.058(2) Uani 1 1 d .
O9 O 0.0318(10) 0.1488(2) 0.4197(3) 0.063(2) Uani 1 1 d .
N10 N 0.1802(12) 0.2983(3) 0.4779(3) 0.049(2) Uani 1 1 d .
C11 C 0.3723(17) 0.3539(5) 0.4953(4) 0.064(3) Uani 1 1 d .
H11A H 0.4798 0.3244 0.4946 0.077 Uiso 1 1 calc R
H11B H 0.3957 0.3976 0.5481 0.077 Uiso 1 1 calc R
C12 C 0.3791(14) 0.3900(4) 0.4378(4) 0.053(3) Uani 1 1 d .
C13 C 0.5317(15) 0.3842(4) 0.4008(4) 0.063(3) Uani 1 1 d .
H13A H 0.6307 0.3575 0.4112 0.075 Uiso 1 1 calc R
C14 C 0.5434(15) 0.4170(4) 0.3482(5) 0.062(3) Uani 1 1 d .
H14A H 0.6509 0.4134 0.3246 0.074 Uiso 1 1 calc R
C15 C 0.3949(15) 0.4548(4) 0.3310(5) 0.061(3) Uani 1 1 d .
C16 C 0.2387(15) 0.4627(4) 0.3687(5) 0.066(3) Uani 1 1 d .
H16A H 0.1402 0.4897 0.3585 0.079 Uiso 1 1 calc R
C17 C 0.2311(15) 0.4300(4) 0.4216(5) 0.062(3) Uani 1 1 d .
H17A H 0.1262 0.4348 0.4466 0.075 Uiso 1 1 calc R
O18 O 0.3946(11) 0.4901(3) 0.2803(3) 0.080(3) Uani 1 1 d .
C19 C 0.5235(19) 0.4694(5) 0.2281(5) 0.085(4) Uani 1 1 d .
H19A H 0.4942 0.4915 0.1910 0.128 Uiso 1 1 calc R
H19B H 0.5037 0.4115 0.2001 0.128 Uiso 1 1 calc R
H19C H 0.6599 0.4913 0.2578 0.128 Uiso 1 1 calc R
S20 S 0.0473(4) 0.31763(11) 0.54742(11) 0.0581(8) Uani 1 1 d .
O21 O -0.1561(11) 0.2799(4) 0.5087(3) 0.072(2) Uani 1 1 d .
O22 O 0.1014(11) 0.4034(3) 0.5938(3) 0.070(2) Uani 1 1 d .
C23 C 0.1422(17) 0.2693(5) 0.6048(5) 0.052(3) Uani 1 1 d .
C24 C 0.333(2) 0.3007(5) 0.6514(6) 0.074(4) Uani 1 1 d .
H24A H 0.4081 0.3474 0.6544 0.089 Uiso 1 1 calc R
C25 C 0.4128(19) 0.2609(6) 0.6940(5) 0.081(4) Uani 1 1 d .
H25A H 0.5422 0.2818 0.7257 0.098 Uiso 1 1 calc R
C26 C 0.307(2) 0.1924(6) 0.6911(5) 0.078(4) Uani 1 1 d .
C27 C 0.112(2) 0.1656(6) 0.6450(6) 0.078(4) Uani 1 1 d .
H27A H 0.0330 0.1208 0.6435 0.093 Uiso 1 1 calc R
C28 C 0.0334(17) 0.2030(5) 0.6021(5) 0.068(3) Uani 1 1 d .
H28A H -0.0963 0.1825 0.5707 0.082 Uiso 1 1 calc R
C29 C 0.393(3) 0.1481(7) 0.7351(6) 0.118(6) Uani 1 1 d .
H29A H 0.3091 0.0956 0.7156 0.177 Uiso 1 1 calc R
H29B H 0.4005 0.1784 0.7903 0.177 Uiso 1 1 calc R
H29C H 0.5248 0.1419 0.7275 0.177 Uiso 1 1 calc R
S30 S -0.0533(4) 0.28227(11) 0.15009(11) 0.0460(7) Uani 1 1 d .
O31 O -0.1558(10) 0.3452(2) 0.1511(3) 0.061(2) Uani 1 1 d .
O32 O 0.1588(11) 0.2937(3) 0.1632(3) 0.059(2) Uani 1 1 d .
N33 N -0.1423(11) 0.2046(3) 0.0603(3) 0.047(2) Uani 1 1 d .
C34 C -0.0243(13) 0.1397(4) 0.0343(4) 0.056(3) Uani 1 1 d .
H34A H 0.1100 0.1641 0.0373 0.068 Uiso 1 1 calc R
H34B H -0.0847 0.1023 -0.0205 0.068 Uiso 1 1 calc R
C35 C -0.0118(14) 0.0929(4) 0.0827(5) 0.052(3) Uani 1 1 d .
C36 C 0.1662(16) 0.0865(4) 0.1180(5) 0.062(3) Uani 1 1 d .
H36A H 0.2817 0.1109 0.1112 0.074 Uiso 1 1 calc R
C37 C 0.1849(15) 0.0447(4) 0.1644(5) 0.063(3) Uani 1 1 d .
H37A H 0.3099 0.0420 0.1891 0.075 Uiso 1 1 calc R
C38 C 0.0123(17) 0.0077(5) 0.1725(6) 0.061(3) Uani 1 1 d .
C39 C -0.1705(18) 0.0117(5) 0.1360(6) 0.072(4) Uani 1 1 d .
H39A H -0.2865 -0.0138 0.1415 0.087 Uiso 1 1 calc R
C40 C -0.1822(14) 0.0540(4) 0.0908(4) 0.057(3) Uani 1 1 d .
H40A H -0.3069 0.0562 0.0654 0.068 Uiso 1 1 calc R
O41 O 0.0122(15) -0.0341(4) 0.2181(5) 0.094(4) Uani 1 1 d .
C42 C 0.203(2) -0.0319(7) 0.2625(7) 0.104(6) Uani 1 1 d .
H42A H 0.1848 -0.0590 0.2948 0.155 Uiso 1 1 calc R
H42B H 0.2698 0.0235 0.2955 0.155 Uiso 1 1 calc R
H42C H 0.2823 -0.0587 0.2269 0.155 Uiso 1 1 calc R
S43 S -0.3636(4) 0.19606(10) 0.00296(11) 0.0503(7) Uani 1 1 d .
O44 O -0.3855(11) 0.1227(3) -0.0675(3) 0.065(2) Uani 1 1 d .
O45 O -0.5112(10) 0.2027(3) 0.0482(3) 0.067(2) Uani 1 1 d .
C46 C -0.3528(14) 0.2769(4) -0.0224(4) 0.052(3) Uani 1 1 d .
C47 C -0.4916(14) 0.3252(4) -0.0039(5) 0.058(3) Uani 1 1 d .
H47A H -0.5747 0.3180 0.0270 0.070 Uiso 1 1 calc R
C48 C -0.5103(15) 0.3837(5) -0.0298(5) 0.067(3) Uani 1 1 d .
H48A H -0.6045 0.4159 -0.0164 0.080 Uiso 1 1 calc R
C49 C -0.3877(15) 0.3939(4) -0.0759(4) 0.061(3) Uani 1 1 d .
H49A H -0.4065 0.4314 -0.0958 0.073 Uiso 1 1 calc R
C50 C -0.2376(14) 0.3507(4) -0.0939(4) 0.053(3) Uani 1 1 d .
C51 C -0.1092(15) 0.3614(4) -0.1414(4) 0.054(3) Uani 1 1 d .
C52 C 0.0165(16) 0.3094(5) -0.1652(5) 0.070(4) Uani 1 1 d .
H52A H 0.0951 0.3152 -0.1980 0.083 Uiso 1 1 calc R
C53 C 0.0308(15) 0.2476(5) -0.1418(5) 0.071(3) Uani 1 1 d .
H53A H 0.1174 0.2128 -0.1594 0.085 Uiso 1 1 calc R
C54 C -0.0810(14) 0.2384(4) -0.0935(4) 0.059(3) Uani 1 1 d .
H54A H -0.0655 0.1985 -0.0765 0.071 Uiso 1 1 calc R
C55 C -0.2189(13) 0.2871(4) -0.0684(4) 0.049(2) Uani 1 1 d .
N56 N -0.1265(15) 0.4248(4) -0.1651(4) 0.071(3) Uani 1 1 d .
C57 C -0.053(2) 0.4148(7) -0.2351(6) 0.103(5) Uani 1 1 d .
H57A H -0.0982 0.4522 -0.2539 0.154 Uiso 1 1 calc R
H57B H -0.1037 0.3603 -0.2756 0.154 Uiso 1 1 calc R
H57C H 0.0903 0.4253 -0.2217 0.154 Uiso 1 1 calc R
C58 C -0.055(2) 0.5061(5) -0.1013(6) 0.094(6) Uani 1 1 d .
H58A H -0.0983 0.5087 -0.0554 0.141 Uiso 1 1 calc R
H58B H -0.1087 0.5442 -0.1172 0.141 Uiso 1 1 calc R
H58C H 0.0880 0.5192 -0.0891 0.141 Uiso 1 1 calc R

loop_
_atom_site_aniso_label
_atom_site_aniso_U_11
_atom_site_aniso_U_22
_atom_site_aniso_U_33
_atom_site_aniso_U_23
_atom_site_aniso_U_13
_atom_site_aniso_U_12
C1 0.037(7) 0.043(3) 0.040(4) 0.010(3) 0.013(5) 0.011(5)
C2 0.039(7) 0.041(3) 0.038(4) 0.010(3) 0.012(5) 0.007(4)
C3 0.041(8) 0.039(3) 0.039(4) 0.009(3) 0.013(5) 0.005(5)
C3B 0.17(3) 0.117(10) 0.090(10) 0.033(8) 0.006(15) 0.045(16)
C2B 0.13(2) 0.107(9) 0.138(13) 0.023(9) 0.007(13) 0.062(13)
C1B 0.14(2) 0.133(11) 0.117(13) 0.017(9) 0.009(16) 0.050(16)
C4 0.034(8) 0.052(4) 0.034(4) 0.005(3) -0.003(5) 0.003(6)
C5 0.059(9) 0.073(4) 0.052(5) 0.023(4) 0.029(7) 0.017(6)
C6 0.060(9) 0.055(4) 0.053(5) 0.021(4) 0.030(7) 0.012(6)
S7 0.0502(19) 0.0511(9) 0.0420(10) 0.0161(8) 0.0157(13) 0.0172(12)
O8 0.059(6) 0.066(3) 0.058(3) 0.027(3) 0.028(4) 0.026(4)
O9 0.085(7) 0.054(2) 0.062(3) 0.035(2) 0.028(4) 0.011(4)
N10 0.051(7) 0.052(3) 0.039(3) 0.013(3) 0.015(5) 0.008(4)
C11 0.074(11) 0.067(4) 0.050(5) 0.023(4) 0.018(7) 0.014(6)
C12 0.056(9) 0.044(3) 0.042(4) 0.006(3) 0.008(6) 0.008(5)
C13 0.066(9) 0.051(4) 0.066(5) 0.018(4) 0.021(6) 0.015(6)
C14 0.063(9) 0.055(4) 0.067(6) 0.024(4) 0.025(7) 0.012(6)
C15 0.071(10) 0.043(3) 0.063(5) 0.018(4) 0.019(7) 0.012(6)
C16 0.072(10) 0.049(4) 0.075(5) 0.023(4) 0.024(7) 0.019(6)
C17 0.061(9) 0.061(4) 0.058(5) 0.018(4) 0.016(7) 0.015(6)
O18 0.102(8) 0.068(3) 0.086(4) 0.042(3) 0.040(5) 0.026(5)
C19 0.098(14) 0.089(6) 0.075(6) 0.040(5) 0.034(9) 0.007(8)
S20 0.058(2) 0.0676(11) 0.0444(12) 0.0158(9) 0.0154(16) 0.0263(15)
O21 0.052(7) 0.104(4) 0.054(4) 0.026(3) 0.011(5) 0.035(5)
O22 0.086(7) 0.058(3) 0.054(3) 0.008(2) 0.020(4) 0.028(4)
C23 0.045(8) 0.059(4) 0.040(5) 0.012(4) 0.012(6) 0.004(5)
C24 0.091(14) 0.072(5) 0.058(6) 0.029(5) 0.013(9) 0.012(8)
C25 0.066(13) 0.106(7) 0.053(6) 0.027(5) -0.008(8) 0.015(9)
C26 0.102(13) 0.089(6) 0.053(6) 0.033(5) 0.027(9) 0.038(9)
C27 0.081(15) 0.090(6) 0.064(7) 0.042(6) 0.012(10) 0.004(9)
C28 0.051(11) 0.085(6) 0.055(6) 0.026(4) 0.001(7) 0.001(7)
C29 0.150(18) 0.150(9) 0.102(9) 0.081(8) 0.045(12) 0.082(12)
S30 0.045(2) 0.0443(9) 0.0393(10) 0.0124(8) 0.0057(15) 0.0025(14)
O31 0.081(7) 0.045(2) 0.058(3) 0.022(2) 0.019(4) 0.014(4)
O32 0.048(8) 0.063(3) 0.054(4) 0.021(3) 0.009(5) -0.009(5)
N33 0.049(7) 0.052(3) 0.038(3) 0.016(3) 0.014(4) 0.015(4)
C34 0.068(8) 0.055(4) 0.045(4) 0.015(3) 0.021(6) 0.024(5)
C35 0.063(9) 0.039(3) 0.052(5) 0.010(3) 0.027(6) 0.018(5)
C36 0.074(10) 0.056(4) 0.064(6) 0.026(4) 0.028(7) 0.026(6)
C37 0.055(9) 0.055(4) 0.071(5) 0.021(4) 0.010(6) 0.018(6)
C38 0.065(10) 0.043(4) 0.076(6) 0.026(4) 0.019(8) 0.016(6)
C39 0.092(13) 0.048(4) 0.083(7) 0.029(5) 0.038(9) 0.014(7)
C40 0.034(8) 0.059(4) 0.063(5) 0.018(4) 0.001(6) 0.007(6)
O41 0.100(11) 0.073(3) 0.119(6) 0.058(4) 0.010(8) 0.010(6)
C42 0.12(2) 0.090(6) 0.101(9) 0.062(7) -0.007(12) 0.014(11)
S43 0.041(2) 0.0582(10) 0.0434(12) 0.0188(8) 0.0058(15) 0.0004(13)
O44 0.073(8) 0.058(3) 0.044(3) 0.012(2) 0.005(4) -0.001(4)
O45 0.058(7) 0.091(4) 0.066(4) 0.042(3) 0.028(5) 0.016(4)
C46 0.053(8) 0.058(4) 0.036(4) 0.013(3) 0.009(6) 0.012(5)
C47 0.046(9) 0.072(5) 0.058(5) 0.029(4) 0.014(6) 0.011(6)
C48 0.067(9) 0.078(5) 0.068(5) 0.034(4) 0.031(7) 0.030(6)
C49 0.068(9) 0.063(4) 0.054(5) 0.027(4) 0.012(6) 0.023(6)
C50 0.051(9) 0.060(4) 0.037(4) 0.015(3) -0.001(6) 0.009(6)
C51 0.047(9) 0.063(4) 0.045(5) 0.022(4) 0.004(6) 0.006(6)
C52 0.074(11) 0.078(5) 0.069(6) 0.039(5) 0.034(8) 0.013(7)
C53 0.072(9) 0.086(5) 0.078(6) 0.044(5) 0.047(7) 0.034(6)
C54 0.062(9) 0.066(4) 0.051(5) 0.025(4) 0.019(6) 0.020(6)
C55 0.047(8) 0.051(4) 0.038(4) 0.012(3) 0.008(5) 0.007(5)
N56 0.083(10) 0.077(4) 0.070(5) 0.045(4) 0.029(7) 0.016(6)
C57 0.117(16) 0.136(8) 0.108(8) 0.086(7) 0.061(11) 0.045(10)
C58 0.100(19) 0.084(6) 0.095(8) 0.049(6) 0.009(11) -0.009(9)

loop_
_atom_type_symbol
_atom_type_description
_atom_type_scat_dispersion_real
_atom_type_scat_dispersion_imag
_atom_type_scat_source
C C 0.0033 0.0016 'International Tables Vol C Tables 4.2.6.8 and 6.1.1.4'
H H 0.0000 0.0000 'International Tables Vol C Tables 4.2.6.8 and 6.1.1.4'
N N 0.0061 0.0033 'International Tables Vol C Tables 4.2.6.8 and 6.1.1.4'
O O 0.0106 0.0060 'International Tables Vol C Tables 4.2.6.8 and 6.1.1.4'
S S 0.1246 0.1234 'International Tables Vol C Tables 4.2.6.8 and 6.1.1.4'

loop_
_geom_angle_atom_site_label_1
_geom_angle_atom_site_label_2
_geom_angle_atom_site_label_3
_geom_angle
_geom_angle_site_symmetry_1
_geom_angle_site_symmetry_3
C6 C1 C2 120.6(7) . .
C6 C1 S7 119.6(5) . .
C2 C1 S7 119.7(6) . .
C3 C2 C1 117.9(7) . .
C2 C3 C4 122.2(6) . .
C2 C3 S30 120.7(6) . .
C4 C3 S30 117.1(6) . .
C2B C3B C1B 122.4(14) . 2_656
C3B C2B C1B 121.9(13) . .
C3B C1B C2B 115.4(16) 2_656 .
C5 C4 C3 117.7(8) . .
C6 C5 C4 120.0(8) . .
C1 C6 C5 121.5(6) . .
O8 S7 O9 120.5(3) . .
O8 S7 N10 105.3(4) . .
O9 S7 N10 108.1(3) . .
O8 S7 C1 108.8(3) . .
O9 S7 C1 107.9(4) . .
N10 S7 C1 105.2(3) . .
C11 N10 S7 118.5(4) . .
C11 N10 S20 119.4(4) . .
S7 N10 S20 120.5(4) . .
N10 C11 C12 113.8(8) . .
C13 C12 C17 118.6(7) . .
C13 C12 C11 120.2(7) . .
C17 C12 C11 121.2(7) . .
C12 C13 C14 121.8(7) . .
C15 C14 C13 119.5(7) . .
C14 C15 O18 123.7(7) . .
C14 C15 C16 120.0(7) . .
O18 C15 C16 116.2(7) . .
C17 C16 C15 119.4(7) . .
C16 C17 C12 120.7(7) . .
C15 O18 C19 118.2(6) . .
O21 S20 O22 119.9(3) . .
O21 S20 N10 108.1(3) . .
O22 S20 N10 104.5(3) . .
O21 S20 C23 109.0(4) . .
O22 S20 C23 109.3(4) . .
N10 S20 C23 105.0(3) . .
C28 C23 C24 120.5(8) . .
C28 C23 S20 121.5(9) . .
C24 C23 S20 117.9(7) . .
C23 C24 C25 118.4(10) . .
C26 C25 C24 122.4(12) . .
C25 C26 C27 116.1(9) . .
C25 C26 C29 122.8(13) . .
C27 C26 C29 121.0(12) . .
C28 C27 C26 122.1(11) . .
C23 C28 C27 120.3(12) . .
O32 S30 O31 121.7(3) . .
O32 S30 N33 105.4(3) . .
O31 S30 N33 106.3(3) . .
O32 S30 C3 107.7(4) . .
O31 S30 C3 108.0(3) . .
N33 S30 C3 107.0(3) . .
C34 N33 S30 117.8(6) . .
C34 N33 S43 120.3(5) . .
S30 N33 S43 121.7(3) . .
N33 C34 C35 113.6(4) . .
C36 C35 C40 118.2(6) . .
C36 C35 C34 120.7(8) . .
C40 C35 C34 121.1(8) . .
C35 C36 C37 122.6(9) . .
C38 C37 C36 117.8(9) . .
C39 C38 C37 120.7(7) . .
C39 C38 O41 116.3(9) . .
C37 C38 O41 123.0(10) . .
C38 C39 C40 119.5(9) . .
C35 C40 C39 121.0(9) . .
C38 O41 C42 116.5(10) . .
O44 S43 O45 118.9(4) . .
O44 S43 N33 104.7(3) . .
O45 S43 N33 108.1(3) . .
O44 S43 C46 108.1(3) . .
O45 S43 C46 107.5(3) . .
N33 S43 C46 109.3(4) . .
C47 C46 C55 121.0(5) . .
C47 C46 S43 117.6(5) . .
C55 C46 S43 121.1(4) . .
C48 C47 C46 121.7(6) . .
C47 C48 C49 119.1(6) . .
C48 C49 C50 122.8(6) . .
C49 C50 C51 123.0(5) . .
C49 C50 C55 118.6(6) . .
C51 C50 C55 118.2(6) . .
C52 C51 N56 122.7(6) . .
C52 C51 C50 119.4(5) . .
N56 C51 C50 117.8(6) . .
C51 C52 C53 122.0(6) . .
C54 C53 C52 120.1(6) . .
C53 C54 C55 121.7(6) . .
C54 C55 C46 124.9(5) . .
C54 C55 C50 118.4(5) . .
C46 C55 C50 116.6(5) . .
C51 N56 C58 114.4(7) . .
C51 N56 C57 115.1(5) . .
C58 N56 C57 112.4(8) . .

loop_
_geom_bond_atom_site_label_1
_geom_bond_atom_site_label_2
_geom_bond_distance
_geom_bond_site_symmetry_2
C1 C6 1.350(13) .
C1 C2 1.411(8) .
C1 S7 1.760(8) .
C2 C3 1.368(10) .
C3 C4 1.407(13) .
C3 S30 1.776(6) .
C3B C2B 1.27(3) .
C3B C1B 1.38(2) 2_656
C2B C1B 1.380(19) .
C1B C3B 1.38(2) 2_656
C4 C5 1.399(9) .
C5 C6 1.370(11) .
S7 O8 1.422(5) .
S7 O9 1.432(5) .
S7 N10 1.680(5) .
N10 C11 1.484(12) .
N10 S20 1.689(5) .
C11 C12 1.510(9) .
C12 C13 1.361(11) .
C12 C17 1.395(11) .
C13 C14 1.381(9) .
C14 C15 1.377(12) .
C15 O18 1.377(8) .
C15 C16 1.390(11) .
C16 C17 1.382(9) .
O18 C19 1.418(9) .
S20 O21 1.421(8) .
S20 O22 1.426(5) .
S20 C23 1.770(8) .
C23 C28 1.343(11) .
C23 C24 1.373(14) .
C24 C25 1.395(12) .
C25 C26 1.365(13) .
C26 C27 1.391(16) .
C26 C29 1.497(11) .
C27 C28 1.361(12) .
S30 O32 1.425(8) .
S30 O31 1.425(4) .
S30 N33 1.673(6) .
N33 C34 1.490(7) .
N33 S43 1.677(7) .
C34 C35 1.507(8) .
C35 C36 1.343(14) .
C35 C40 1.379(11) .
C36 C37 1.400(9) .
C37 C38 1.376(12) .
C38 C39 1.364(16) .
C38 O41 1.385(9) .
C39 C40 1.386(9) .
O41 C42 1.431(18) .
S43 O44 1.434(4) .
S43 O45 1.435(5) .
S43 C46 1.752(6) .
C46 C47 1.376(9) .
C46 C55 1.433(9) .
C47 C48 1.374(9) .
C48 C49 1.378(10) .
C49 C50 1.386(10) .
C50 C51 1.431(9) .
C50 C55 1.457(8) .
C51 C52 1.360(9) .
C51 N56 1.431(8) .
C52 C53 1.396(9) .
C53 C54 1.355(9) .
C54 C55 1.395(9) .
N56 C58 1.452(12) .
N56 C57 1.462(8) .
